data_7225549
loop_
_publ_author_name
'Sekine, Akiko'
'Ina, Sayaka'
'Johmoto, Kohei'
'Uekusa, Hidehiro'

_publ_section_title
;
 Control of the photochromic behavior of cobaloxime complexes with
 salicylidene-3-aminopyridine and 2-cyanoethyl groups by dual
 photoisomerization
;
_journal_issue 38
_journal_name_full CrystEngComm
_journal_page_first 7330
_journal_paper_doi 10.1039/C6CE01005A
_journal_volume 18
_journal_year 2016
_chemical_formula_moiety 'C23 H27 Br Co N7 O5'
_chemical_formula_sum 'C23 H27 Br Co N7 O5'
_chemical_formula_weight 620.36
_space_group_IT_number 2
_symmetry_cell_setting triclinic
_symmetry_Int_Tables_number 2
_symmetry_space_group_name_Hall '-P 1'
_symmetry_space_group_name_H-M 'P -1'
_atom_sites_solution_hydrogens geom
_atom_sites_solution_primary direct
_atom_sites_solution_secondary difmap
_audit_creation_method SHELXL-97
_audit_update_record
;
2016-04-23 deposited with the CCDC.
2016-06-10 downloaded from the CCDC.
;
_cell_angle_alpha 63.746(2)
_cell_angle_beta 89.633(2)
_cell_angle_gamma 75.599(2)
_cell_formula_units_Z 2
_cell_length_a 8.4010(5)
_cell_length_b 13.0930(9)
_cell_length_c 13.7750(10)
_cell_measurement_reflns_used 12892
_cell_measurement_temperature 173(2)
_cell_measurement_theta_max 27.42
_cell_measurement_theta_min 3.18
_cell_volume 1306.78(15)
_computing_cell_refinement RAPID-AUTO
_computing_data_collection RAPID-AUTO
_computing_data_reduction RAPID-AUTO
_computing_structure_refinement 'SHELXL-97 (Sheldrick, 2008)'
_computing_structure_solution SIR-2004
_diffrn_ambient_pressure 101.3
_diffrn_ambient_temperature 173(2)
_diffrn_detector_area_resol_mean 10.0
_diffrn_measured_fraction_theta_full 0.991
_diffrn_measured_fraction_theta_max 0.991
_diffrn_measurement_device_type 'RIGAKU R-AXIS RAPID'
_diffrn_measurement_method \w-scan
_diffrn_radiation_monochromator graphite
_diffrn_radiation_probe x-ray
_diffrn_radiation_type MoK\a
_diffrn_radiation_wavelength 0.71073
_diffrn_reflns_av_R_equivalents 0.0740
_diffrn_reflns_av_sigmaI/netI 0.1034
_diffrn_reflns_limit_h_max 10
_diffrn_reflns_limit_h_min -10
_diffrn_reflns_limit_k_max 16
_diffrn_reflns_limit_k_min -15
_diffrn_reflns_limit_l_max 17
_diffrn_reflns_limit_l_min -17
_diffrn_reflns_number 12892
_diffrn_reflns_theta_full 27.42
_diffrn_reflns_theta_max 27.42
_diffrn_reflns_theta_min 3.18
_diffrn_source 'rotating anode x-ray'
_diffrn_source_type rigaku
_exptl_absorpt_coefficient_mu 2.233
_exptl_absorpt_correction_T_max 0.8965
_exptl_absorpt_correction_T_min 0.4552
_exptl_absorpt_correction_type multi-scan
_exptl_absorpt_process_details abscore,T.Higashi,RIGAKU
_exptl_crystal_colour yellow
_exptl_crystal_density_diffrn 1.577
_exptl_crystal_density_method 'not measured'
_exptl_crystal_description block
_exptl_crystal_F_000 632
_exptl_crystal_recrystallization_method evaporation
_exptl_crystal_size_max 0.14
_exptl_crystal_size_mid 0.09
_exptl_crystal_size_min 0.05
_refine_diff_density_max 1.104
_refine_diff_density_min -1.261
_refine_diff_density_rms 0.157
_refine_ls_extinction_method none
_refine_ls_goodness_of_fit_ref 1.134
_refine_ls_hydrogen_treatment constr
_refine_ls_matrix_type full
_refine_ls_number_parameters 331
_refine_ls_number_reflns 5881
_refine_ls_number_restraints 0
_refine_ls_restrained_S_all 1.134
_refine_ls_R_factor_all 0.1276
_refine_ls_R_factor_gt 0.0533
_refine_ls_shift/su_max 0.024
_refine_ls_shift/su_mean 0.001
_refine_ls_structure_factor_coef Fsqd
_refine_ls_weighting_details 'calc w=1/[\s^2^(Fo^2^)+(0.0625P)^2^+0.0000P] where P=(Fo^2^+2Fc^2^)/3'
_refine_ls_weighting_scheme calc
_refine_ls_wR_factor_gt 0.1151
_refine_ls_wR_factor_ref 0.1605
_reflns_number_gt 3348
_reflns_number_total 5881
_reflns_threshold_expression >2\s(I)
_cod_data_source_file c6ce01005a1.cif
_cod_data_source_block shelx
_cod_depositor_comments 'Adding full bibliography for 7225542--7225549.cif.'
_cod_database_code 7225549

loop_
_symmetry_equiv_pos_as_xyz
'x, y, z'
'-x, -y, -z'

loop_
_atom_site_label
_atom_site_type_symbol
_atom_site_fract_x
_atom_site_fract_y
_atom_site_fract_z
_atom_site_U_iso_or_equiv
_atom_site_adp_type
_atom_site_occupancy
_atom_site_symmetry_multiplicity
_atom_site_calc_flag
_atom_site_refinement_flags
_atom_site_disorder_assembly
_atom_site_disorder_group
Co1 Co 0.09443(7) 0.03585(5) 0.25029(5) 0.01845(17) Uani 1 1 d . . .
O1 O 0.0731(4) -0.1079(3) 0.4760(2) 0.0275(8) Uani 1 1 d . . .
O3 O 0.2878(4) 0.0036(3) 0.4349(3) 0.0274(8) Uani 1 1 d . . .
H3 H 0.2170 -0.0335 0.4612 0.041 Uiso 1 1 calc R A .
O2 O -0.1112(4) 0.0788(3) 0.0661(3) 0.0307(8) Uani 1 1 d . . .
H2 H -0.0460 0.1210 0.0404 0.046 Uiso 1 1 calc R A .
O4 O 0.1208(4) 0.1712(3) 0.0251(3) 0.0321(8) Uani 1 1 d . . .
N3 N -0.0789(4) 0.0212(3) 0.1744(3) 0.0221(8) Uani 1 1 d . A .
N4 N 0.2623(4) 0.0540(3) 0.3262(3) 0.0191(8) Uani 1 1 d . A .
N6 N 0.2533(4) -0.1103(3) 0.2487(3) 0.0210(8) Uani 1 1 d . A .
N2 N 0.0095(4) -0.0658(3) 0.3701(3) 0.0216(8) Uani 1 1 d . A .
N5 N 0.1809(4) 0.1351(3) 0.1298(3) 0.0225(8) Uani 1 1 d . A .
C4 C -0.1133(5) -0.1016(4) 0.3506(4) 0.0220(10) Uani 1 1 d . . .
N7 N 0.5838(5) -0.3778(3) 0.4297(3) 0.0255(9) Uani 1 1 d . . .
C6 C -0.1642(5) -0.0499(4) 0.2330(4) 0.0239(10) Uani 1 1 d . A .
C15 C 0.4670(5) -0.2944(4) 0.3396(4) 0.0226(10) Uani 1 1 d . A .
C13 C 0.3528(6) -0.2263(4) 0.1562(4) 0.0258(10) Uani 1 1 d . A .
H13 H 0.3466 -0.2369 0.0926 0.031 Uiso 1 1 calc R . .
C8 C 0.3565(5) 0.1160(4) 0.2676(4) 0.0248(10) Uani 1 1 d . . .
C16 C 0.3601(5) -0.1923(4) 0.3370(4) 0.0229(10) Uani 1 1 d . . .
H16 H 0.3629 -0.1803 0.4001 0.027 Uiso 1 1 calc R A .
C12 C 0.2504(6) -0.1277(4) 0.1597(4) 0.0265(11) Uani 1 1 d . . .
H12 H 0.1756 -0.0703 0.0970 0.032 Uiso 1 1 calc R A .
C10 C 0.3098(6) 0.1648(4) 0.1504(4) 0.0247(11) Uani 1 1 d . A .
C19 C 0.6840(7) -0.4650(4) 0.7170(4) 0.0339(12) Uani 1 1 d . . .
H19 H 0.5902 -0.4135 0.7263 0.041 Uiso 1 1 calc R . .
C17 C 0.5688(6) -0.3878(4) 0.5266(4) 0.0262(11) Uani 1 1 d . . .
H17 H 0.4717 -0.3419 0.5392 0.031 Uiso 1 1 calc R . .
C14 C 0.4641(5) -0.3092(4) 0.2460(4) 0.0252(10) Uani 1 1 d . . .
H14 H 0.5381 -0.3758 0.2437 0.030 Uiso 1 1 calc R A .
C18 C 0.6977(6) -0.4679(4) 0.6169(4) 0.0288(11) Uani 1 1 d . . .
C9 C 0.4947(6) 0.1390(5) 0.3169(5) 0.0382(13) Uani 1 1 d . A .
H9A H 0.5028 0.0968 0.3966 0.057 Uiso 1 1 calc R . .
H9B H 0.4720 0.2242 0.2934 0.057 Uiso 1 1 calc R . .
H9C H 0.5994 0.1111 0.2928 0.057 Uiso 1 1 calc R . .
C7 C -0.2992(6) -0.0742(5) 0.1837(5) 0.0380(13) Uani 1 1 d . . .
H7A H -0.3101 -0.0291 0.1041 0.057 Uiso 1 1 calc R A .
H7B H -0.4037 -0.0503 0.2101 0.057 Uiso 1 1 calc R . .
H7C H -0.2724 -0.1590 0.2045 0.057 Uiso 1 1 calc R . .
C20 C 0.8082(8) -0.5375(5) 0.8019(4) 0.0409(14) Uani 1 1 d . . .
C23 C 0.8360(6) -0.5466(5) 0.6049(4) 0.0339(12) Uani 1 1 d . . .
C5 C -0.1893(6) -0.1837(5) 0.4378(4) 0.0355(13) Uani 1 1 d . A .
H5A H -0.1330 -0.2054 0.5091 0.053 Uiso 1 1 calc R . .
H5B H -0.1784 -0.2551 0.4287 0.053 Uiso 1 1 calc R . .
H5C H -0.3068 -0.1448 0.4333 0.053 Uiso 1 1 calc R . .
C21 C 0.9469(7) -0.6131(5) 0.7902(5) 0.0435(15) Uani 1 1 d . . .
H21 H 1.0324 -0.6613 0.8491 0.052 Uiso 1 1 calc R . .
C11 C 0.3984(7) 0.2370(5) 0.0634(5) 0.0478(16) Uani 1 1 d . . .
H11A H 0.3429 0.2593 -0.0083 0.072 Uiso 1 1 calc R A .
H11B H 0.5130 0.1906 0.0712 0.072 Uiso 1 1 calc R . .
H11C H 0.3977 0.3087 0.0699 0.072 Uiso 1 1 calc R . .
Br1 Br 0.78803(12) -0.53585(7) 0.93849(6) 0.0780(3) Uani 1 1 d . . .
O5 O 0.8529(5) -0.5568(4) 0.5120(3) 0.0471(11) Uani 1 1 d . . .
H5 H 0.7712 -0.5098 0.4656 0.071 Uiso 1 1 calc R . .
C22 C 0.9591(7) -0.6174(5) 0.6932(5) 0.0457(15) Uani 1 1 d . . .
H22 H 1.0535 -0.6698 0.6855 0.055 Uiso 1 1 calc R . .
N1A N -0.2582(14) 0.4225(14) 0.2773(19) 0.052(4) Uiso 0.58(4) 1 d P A 1
C1A C -0.1460(14) 0.3555(12) 0.2739(16) 0.029(3) Uiso 0.58(4) 1 d P A 1
C2A C -0.0123(14) 0.2602(12) 0.2762(13) 0.021(3) Uiso 0.58(4) 1 d P A 1
H2A1 H 0.0524 0.2164 0.3493 0.025 Uiso 0.58(4) 1 calc PR A 1
H2A2 H 0.0625 0.2936 0.2224 0.025 Uiso 0.58(4) 1 calc PR A 1
C3A C -0.077(2) 0.1733(14) 0.2498(13) 0.022(4) Uiso 0.58(4) 1 d P A 1
H3A1 H -0.1430 0.2186 0.1770 0.026 Uiso 0.58(4) 1 calc PR A 1
H3A2 H -0.1534 0.1418 0.3034 0.026 Uiso 0.58(4) 1 calc PR A 1
N1B N -0.2635(17) 0.4493(17) 0.232(2) 0.044(5) Uiso 0.42(4) 1 d P A 2
C1B C -0.155(2) 0.378(2) 0.239(3) 0.038(5) Uiso 0.42(4) 1 d P A 2
C2B C -0.008(2) 0.2759(18) 0.252(2) 0.030(5) Uiso 0.42(4) 1 d P A 2
H2B1 H 0.0648 0.3056 0.1953 0.036 Uiso 0.42(4) 1 calc PR A 2
H2B2 H 0.0562 0.2421 0.3241 0.036 Uiso 0.42(4) 1 calc PR A 2
C3B C -0.063(3) 0.1841(18) 0.2414(18) 0.019(6) Uiso 0.42(4) 1 d P A 2
H3B1 H -0.1328 0.2228 0.1702 0.023 Uiso 0.42(4) 1 calc PR A 2
H3B2 H -0.1374 0.1583 0.2982 0.023 Uiso 0.42(4) 1 calc PR A 2

loop_
_atom_site_aniso_label
_atom_site_aniso_U_11
_atom_site_aniso_U_22
_atom_site_aniso_U_33
_atom_site_aniso_U_23
_atom_site_aniso_U_13
_atom_site_aniso_U_12
Co1 0.0201(3) 0.0189(3) 0.0146(3) -0.0078(2) -0.0016(2) -0.0021(2)
O1 0.0387(19) 0.0311(19) 0.0115(16) -0.0094(14) 0.0015(14) -0.0084(16)
O3 0.0279(17) 0.035(2) 0.0201(17) -0.0127(15) -0.0033(14) -0.0099(15)
O2 0.0329(18) 0.039(2) 0.0176(17) -0.0115(16) -0.0058(15) -0.0077(16)
O4 0.048(2) 0.0284(19) 0.0108(16) -0.0038(14) -0.0028(15) -0.0044(16)
N3 0.0186(18) 0.028(2) 0.018(2) -0.0124(17) -0.0022(16) 0.0002(17)
N4 0.0192(18) 0.0155(19) 0.023(2) -0.0107(16) -0.0016(16) -0.0003(15)
N6 0.0231(19) 0.016(2) 0.023(2) -0.0095(16) -0.0002(16) -0.0025(16)
N2 0.0204(18) 0.025(2) 0.021(2) -0.0148(17) 0.0006(16) -0.0003(16)
N5 0.026(2) 0.020(2) 0.021(2) -0.0119(17) 0.0001(17) 0.0013(16)
C4 0.024(2) 0.021(2) 0.027(3) -0.017(2) 0.003(2) -0.0042(19)
N7 0.025(2) 0.020(2) 0.027(2) -0.0086(17) -0.0043(17) -0.0019(17)
C6 0.018(2) 0.031(3) 0.029(3) -0.019(2) 0.003(2) -0.006(2)
C15 0.022(2) 0.018(2) 0.024(2) -0.0051(19) -0.0001(19) -0.0051(19)
C13 0.031(2) 0.027(3) 0.022(3) -0.015(2) 0.003(2) -0.005(2)
C8 0.018(2) 0.023(3) 0.034(3) -0.016(2) 0.004(2) -0.0023(19)
C16 0.023(2) 0.024(3) 0.024(2) -0.014(2) -0.0019(19) -0.003(2)
C12 0.028(2) 0.032(3) 0.019(2) -0.012(2) -0.001(2) -0.007(2)
C10 0.024(2) 0.022(2) 0.025(3) -0.010(2) 0.011(2) -0.002(2)
C19 0.047(3) 0.018(3) 0.028(3) -0.006(2) -0.003(2) 0.000(2)
C17 0.027(2) 0.019(2) 0.028(3) -0.008(2) -0.001(2) -0.004(2)
C14 0.024(2) 0.023(3) 0.033(3) -0.017(2) 0.007(2) -0.006(2)
C18 0.034(3) 0.020(3) 0.027(3) -0.005(2) -0.003(2) -0.007(2)
C9 0.028(3) 0.046(3) 0.049(4) -0.025(3) 0.004(3) -0.018(3)
C7 0.029(3) 0.041(3) 0.054(4) -0.032(3) -0.002(3) -0.006(2)
C20 0.068(4) 0.030(3) 0.022(3) -0.009(2) -0.005(3) -0.015(3)
C23 0.033(3) 0.029(3) 0.028(3) -0.006(2) -0.008(2) -0.001(2)
C5 0.038(3) 0.046(3) 0.034(3) -0.023(3) 0.014(3) -0.023(3)
C21 0.045(3) 0.028(3) 0.037(3) -0.001(3) -0.016(3) -0.003(3)
C11 0.057(4) 0.042(4) 0.045(4) -0.015(3) 0.021(3) -0.024(3)
Br1 0.1314(8) 0.0507(5) 0.0341(4) -0.0209(3) -0.0213(4) 0.0084(5)
O5 0.042(2) 0.045(2) 0.032(2) -0.0108(19) -0.0018(18) 0.0125(18)
C22 0.035(3) 0.045(4) 0.035(3) -0.005(3) -0.007(3) 0.001(3)

loop_
_atom_type_symbol
_atom_type_description
_atom_type_scat_dispersion_real
_atom_type_scat_dispersion_imag
_atom_type_scat_source
C C 0.0033 0.0016 'International Tables Vol C Tables 4.2.6.8 and 6.1.1.4'
H H 0.0000 0.0000 'International Tables Vol C Tables 4.2.6.8 and 6.1.1.4'
N N 0.0061 0.0033 'International Tables Vol C Tables 4.2.6.8 and 6.1.1.4'
O O 0.0106 0.0060 'International Tables Vol C Tables 4.2.6.8 and 6.1.1.4'
Co Co 0.3494 0.9721 'International Tables Vol C Tables 4.2.6.8 and 6.1.1.4'
Br Br -0.2901 2.4595 'International Tables Vol C Tables 4.2.6.8 and 6.1.1.4'

loop_
_geom_angle_atom_site_label_1
_geom_angle_atom_site_label_2
_geom_angle_atom_site_label_3
_geom_angle
N5 Co1 N2 178.87(17)
N5 Co1 N4 81.66(16)
N2 Co1 N4 98.77(16)
N5 Co1 N3 98.50(17)
N2 Co1 N3 81.10(16)
N4 Co1 N3 178.31(16)
N5 Co1 C3A 92.3(5)
N2 Co1 C3A 88.7(5)
N4 Co1 C3A 93.8(5)
N3 Co1 C3A 84.6(5)
N5 Co1 C3B 86.9(6)
N2 Co1 C3B 94.1(6)
N4 Co1 C3B 90.8(6)
N3 Co1 C3B 87.5(6)
C3A Co1 C3B 5.8(9)
N5 Co1 N6 90.25(15)
N2 Co1 N6 88.70(15)
N4 Co1 N6 90.98(15)
N3 Co1 N6 90.70(16)
C3A Co1 N6 174.9(5)
C3B Co1 N6 176.4(6)
N4 O3 H3 109.5
N3 O2 H2 109.5
C6 N3 O2 121.0(4)
C6 N3 Co1 116.8(3)
O2 N3 Co1 122.2(3)
C8 N4 O3 120.7(4)
C8 N4 Co1 116.5(3)
O3 N4 Co1 122.7(3)
C12 N6 C16 118.3(4)
C12 N6 Co1 120.4(3)
C16 N6 Co1 121.3(3)
C4 N2 O1 118.4(4)
C4 N2 Co1 117.9(3)
O1 N2 Co1 123.6(3)
C10 N5 O4 120.2(4)
C10 N5 Co1 116.8(3)
O4 N5 Co1 123.0(3)
N2 C4 C6 111.4(4)
N2 C4 C5 123.3(4)
C6 C4 C5 125.4(4)
C17 N7 C15 122.2(4)
N3 C6 C4 112.7(4)
N3 C6 C7 122.5(5)
C4 C6 C7 124.8(4)
C14 C15 C16 117.9(4)
C14 C15 N7 119.0(4)
C16 C15 N7 123.0(4)
C14 C13 C12 119.4(4)
C14 C13 H13 120.3
C12 C13 H13 120.3
N4 C8 C10 113.2(4)
N4 C8 C9 122.4(5)
C10 C8 C9 124.3(4)
N6 C16 C15 122.7(4)
N6 C16 H16 118.7
C15 C16 H16 118.7
N6 C12 C13 122.2(5)
N6 C12 H12 118.9
C13 C12 H12 118.9
N5 C10 C8 111.8(4)
N5 C10 C11 123.1(5)
C8 C10 C11 125.1(5)
C20 C19 C18 119.3(5)
C20 C19 H19 120.4
C18 C19 H19 120.4
N7 C17 C18 121.3(4)
N7 C17 H17 119.4
C18 C17 H17 119.4
C13 C14 C15 119.4(4)
C13 C14 H14 120.3
C15 C14 H14 120.3
C19 C18 C23 119.8(5)
C19 C18 C17 118.8(5)
C23 C18 C17 121.5(5)
C8 C9 H9A 109.5
C8 C9 H9B 109.5
H9A C9 H9B 109.5
C8 C9 H9C 109.5
H9A C9 H9C 109.5
H9B C9 H9C 109.5
C6 C7 H7A 109.5
C6 C7 H7B 109.5
H7A C7 H7B 109.5
C6 C7 H7C 109.5
H7A C7 H7C 109.5
H7B C7 H7C 109.5
C19 C20 C21 121.5(5)
C19 C20 Br1 119.3(4)
C21 C20 Br1 119.2(4)
O5 C23 C22 118.8(5)
O5 C23 C18 122.5(5)
C22 C23 C18 118.7(5)
C4 C5 H5A 109.5
C4 C5 H5B 109.5
H5A C5 H5B 109.5
C4 C5 H5C 109.5
H5A C5 H5C 109.5
H5B C5 H5C 109.5
C22 C21 C20 119.3(5)
C22 C21 H21 120.3
C20 C21 H21 120.3
C10 C11 H11A 109.5
C10 C11 H11B 109.5
H11A C11 H11B 109.5
C10 C11 H11C 109.5
H11A C11 H11C 109.5
H11B C11 H11C 109.5
C23 O5 H5 109.5
C21 C22 C23 121.5(6)
C21 C22 H22 119.3
C23 C22 H22 119.3
N1A C1A C2A 173.6(13)
C1A C2A C3A 111.7(11)
C1A C2A H2A1 109.3
C3A C2A H2A1 109.3
C1A C2A H2A2 109.3
C3A C2A H2A2 109.3
H2A1 C2A H2A2 107.9
C2A C3A Co1 116.3(10)
C2A C3A H3A1 108.2
Co1 C3A H3A1 108.2
C2A C3A H3A2 108.2
Co1 C3A H3A2 108.2
H3A1 C3A H3A2 107.4
N1B C1B C2B 178(2)
C3B C2B C1B 111.1(16)
C3B C2B H2B1 109.4
C1B C2B H2B1 109.4
C3B C2B H2B2 109.4
C1B C2B H2B2 109.4
H2B1 C2B H2B2 108.0
C2B C3B Co1 123.0(15)
C2B C3B H3B1 106.6
Co1 C3B H3B1 106.6
C2B C3B H3B2 106.6
Co1 C3B H3B2 106.6
H3B1 C3B H3B2 106.5

loop_
_geom_bond_atom_site_label_1
_geom_bond_atom_site_label_2
_geom_bond_distance
Co1 N5 1.876(4)
Co1 N2 1.875(4)
Co1 N4 1.882(4)
Co1 N3 1.893(4)
Co1 C3A 2.004(15)
Co1 C3B 2.01(2)
Co1 N6 2.051(4)
O1 N2 1.367(5)
O3 N4 1.336(5)
O3 H3 0.8400
O2 N3 1.333(5)
O2 H2 0.8400
O4 N5 1.358(5)
N3 C6 1.301(6)
N4 C8 1.292(6)
N6 C12 1.345(6)
N6 C16 1.348(6)
N2 C4 1.309(6)
N5 C10 1.310(6)
C4 C6 1.470(7)
C4 C5 1.481(6)
N7 C17 1.292(6)
N7 C15 1.407(6)
C6 C7 1.493(7)
C15 C14 1.387(7)
C15 C16 1.398(6)
C13 C14 1.380(7)
C13 C12 1.382(7)
C13 H13 0.9500
C8 C10 1.462(7)
C8 C9 1.505(7)
C16 H16 0.9500
C12 H12 0.9500
C10 C11 1.490(6)
C19 C20 1.378(7)
C19 C18 1.400(7)
C19 H19 0.9500
C17 C18 1.455(7)
C17 H17 0.9500
C14 H14 0.9500
C18 C23 1.411(7)
C9 H9A 0.9800
C9 H9B 0.9800
C9 H9C 0.9800
C7 H7A 0.9800
C7 H7B 0.9800
C7 H7C 0.9800
C20 C21 1.388(8)
C20 Br1 1.898(6)
C23 O5 1.347(7)
C23 C22 1.396(7)
C5 H5A 0.9800
C5 H5B 0.9800
C5 H5C 0.9800
C21 C22 1.365(9)
C21 H21 0.9500
C11 H11A 0.9800
C11 H11B 0.9800
C11 H11C 0.9800
O5 H5 0.8400
C22 H22 0.9500
N1A C1A 1.133(14)
C1A C2A 1.445(16)
C2A C3A 1.550(19)
C2A H2A1 0.9900
C2A H2A2 0.9900
C3A H3A1 0.9900
C3A H3A2 0.9900
N1B C1B 1.10(2)
C1B C2B 1.52(3)
C2B C3B 1.45(3)
C2B H2B1 0.9900
C2B H2B2 0.9900
C3B H3B1 0.9900
C3B H3B2 0.9900

loop_
_geom_torsion_atom_site_label_1
_geom_torsion_atom_site_label_2
_geom_torsion_atom_site_label_3
_geom_torsion_atom_site_label_4
_geom_torsion
N5 Co1 N3 C6 175.8(3)
N2 Co1 N3 C6 -3.1(3)
N4 Co1 N3 C6 -89(6)
C3A Co1 N3 C6 -92.7(6)
C3B Co1 N3 C6 -97.7(7)
N6 Co1 N3 C6 85.5(3)
N5 Co1 N3 O2 -2.9(4)
N2 Co1 N3 O2 178.2(4)
N4 Co1 N3 O2 92(6)
C3A Co1 N3 O2 88.6(6)
C3B Co1 N3 O2 83.6(7)
N6 Co1 N3 O2 -93.3(3)
N5 Co1 N4 C8 -2.6(3)
N2 Co1 N4 C8 176.4(3)
N3 Co1 N4 C8 -98(6)
C3A Co1 N4 C8 -94.3(6)
C3B Co1 N4 C8 -89.3(7)
N6 Co1 N4 C8 87.5(3)
N5 Co1 N4 O3 179.2(3)
N2 Co1 N4 O3 -1.9(3)
N3 Co1 N4 O3 84(6)
C3A Co1 N4 O3 87.4(6)
C3B Co1 N4 O3 92.5(7)
N6 Co1 N4 O3 -90.7(3)
N5 Co1 N6 C12 -58.5(3)
N2 Co1 N6 C12 121.1(3)
N4 Co1 N6 C12 -140.1(3)
N3 Co1 N6 C12 40.0(3)
C3A Co1 N6 C12 62(6)
C3B Co1 N6 C12 -20(10)
N5 Co1 N6 C16 123.0(3)
N2 Co1 N6 C16 -57.4(3)
N4 Co1 N6 C16 41.3(3)
N3 Co1 N6 C16 -138.5(3)
C3A Co1 N6 C16 -117(5)
C3B Co1 N6 C16 161(10)
N5 Co1 N2 C4 -67(9)
N4 Co1 N2 C4 -179.3(3)
N3 Co1 N2 C4 2.4(3)
C3A Co1 N2 C4 87.1(6)
C3B Co1 N2 C4 89.2(7)
N6 Co1 N2 C4 -88.5(3)
N5 Co1 N2 O1 111(9)
N4 Co1 N2 O1 -1.9(4)
N3 Co1 N2 O1 179.8(4)
C3A Co1 N2 O1 -95.5(6)
C3B Co1 N2 O1 -93.4(7)
N6 Co1 N2 O1 88.9(3)
N2 Co1 N5 C10 -110(9)
N4 Co1 N5 C10 2.6(3)
N3 Co1 N5 C10 -179.1(3)
C3A Co1 N5 C10 96.1(6)
C3B Co1 N5 C10 94.0(7)
N6 Co1 N5 C10 -88.3(3)
N2 Co1 N5 O4 67(9)
N4 Co1 N5 O4 179.5(3)
N3 Co1 N5 O4 -2.2(4)
C3A Co1 N5 O4 -87.1(6)
C3B Co1 N5 O4 -89.2(7)
N6 Co1 N5 O4 88.5(3)
O1 N2 C4 C6 -178.8(4)
Co1 N2 C4 C6 -1.4(5)
O1 N2 C4 C5 1.3(7)
Co1 N2 C4 C5 178.8(4)
O2 N3 C6 C4 -178.1(4)
Co1 N3 C6 C4 3.2(5)
O2 N3 C6 C7 1.6(7)
Co1 N3 C6 C7 -177.2(4)
N2 C4 C6 N3 -1.2(6)
C5 C4 C6 N3 178.7(4)
N2 C4 C6 C7 179.2(4)
C5 C4 C6 C7 -1.0(8)
C17 N7 C15 C14 -162.3(4)
C17 N7 C15 C16 22.1(6)
O3 N4 C8 C10 -179.7(4)
Co1 N4 C8 C10 2.1(5)
O3 N4 C8 C9 -2.4(7)
Co1 N4 C8 C9 179.4(4)
C12 N6 C16 C15 -0.2(6)
Co1 N6 C16 C15 178.3(3)
C14 C15 C16 N6 1.5(6)
N7 C15 C16 N6 177.2(4)
C16 N6 C12 C13 0.1(6)
Co1 N6 C12 C13 -178.5(3)
C14 C13 C12 N6 -1.2(7)
O4 N5 C10 C8 -179.1(4)
Co1 N5 C10 C8 -2.2(5)
O4 N5 C10 C11 -0.7(7)
Co1 N5 C10 C11 176.2(4)
N4 C8 C10 N5 0.1(6)
C9 C8 C10 N5 -177.2(4)
N4 C8 C10 C11 -178.3(5)
C9 C8 C10 C11 4.4(8)
C15 N7 C17 C18 -174.9(4)
C12 C13 C14 C15 2.4(6)
C16 C15 C14 C13 -2.5(6)
N7 C15 C14 C13 -178.4(4)
C20 C19 C18 C23 1.4(7)
C20 C19 C18 C17 -177.8(4)
N7 C17 C18 C19 172.5(5)
N7 C17 C18 C23 -6.6(7)
C18 C19 C20 C21 0.3(8)
C18 C19 C20 Br1 -178.8(4)
C19 C18 C23 O5 177.3(5)
C17 C18 C23 O5 -3.6(7)
C19 C18 C23 C22 -2.0(7)
C17 C18 C23 C22 177.1(5)
C19 C20 C21 C22 -1.3(8)
Br1 C20 C21 C22 177.8(4)
C20 C21 C22 C23 0.7(9)
O5 C23 C22 C21 -178.4(5)
C18 C23 C22 C21 0.9(8)
N1A C1A C2A C3A 44(13)
C1A C2A C3A Co1 -179.9(9)
N5 Co1 C3A C2A -65.7(11)
N2 Co1 C3A C2A 114.8(10)
N4 Co1 C3A C2A 16.1(11)
N3 Co1 C3A C2A -164.0(11)
C3B Co1 C3A C2A -44(10)
N6 Co1 C3A C2A 174(5)
N1B C1B C2B C3B 44(54)
C1B C2B C3B Co1 178.8(13)
N5 Co1 C3B C2B -60.0(17)
N2 Co1 C3B C2B 120.4(17)
N4 Co1 C3B C2B 21.6(17)
N3 Co1 C3B C2B -158.7(17)
C3A Co1 C3B C2B 142(11)
N6 Co1 C3B C2B -98(10)
